data_1100877
loop_
_publ_author_name
'Baya, Miguel'
'Buil, Mar\'ia L.'
'Esteruelas, Miguel A.'
'O\~nate, Enrique'

_publ_section_title
;
 Ene-Type Reactions between an \a-Alkenylphosphine and Terminal Alkynes 
 Promoted by Osmium-Cyclopentadienyl Fragments
;
_journal_coden_ASTM ORGND7
_journal_issue 9
_journal_name_full Organometallics
_journal_page_first 2030
_journal_page_last 2038
_journal_paper_doi 10.1021/om0489857
_journal_volume 24
_journal_year 2005
_chemical_formula_sum 'C24.5 H34 Cl Os P'
_chemical_formula_weight 585.14
_space_group_IT_number 2
_symmetry_cell_setting triclinic
_symmetry_space_group_name_Hall '-P 1'
_symmetry_space_group_name_H-M 'P -1'
_atom_sites_solution_hydrogens geom
_atom_sites_solution_primary direct
_atom_sites_solution_secondary difmap
_audit_creation_method SHELXL-97
_cell_angle_alpha 103.7850(10)
_cell_angle_beta 95.9700(10)
_cell_angle_gamma 91.4870(10)
_cell_formula_units_Z 2
_cell_length_a 7.6298(5)
_cell_length_b 11.3416(7)
_cell_length_c 14.0086(8)
_cell_measurement_reflns_used 6550
_cell_measurement_temperature 100(2)
_cell_measurement_theta_max 27
_cell_measurement_theta_min 2.5
_cell_volume 1169.30(12)
_computing_cell_refinement 'SAINT+ v. 6.1 (Bruker AXS, 2000)'
_computing_data_collection 'SMART v. 5.625 (Bruker AXS, 2000)'
_computing_data_reduction 'SAINT+ v. 6.1 (Bruker AXS, 2000)'
_computing_molecular_graphics 'XP, SHELXTL v. 6.1 (Bruker, 2000)'
_computing_publication_material 'XCIF, SHELXTL v. 6.1 (Bruker, 2000)'
_computing_structure_refinement 'SHELXL-97 (Sheldrick, 1997)'
_computing_structure_solution 'SHELXS-97 (Sheldrick, 1990)'
_diffrn_ambient_temperature 100(2)
_diffrn_detector_area_resol_mean 8.26
_diffrn_measured_fraction_theta_full 0.981
_diffrn_measured_fraction_theta_max 0.906
_diffrn_measurement_device_type 'Bruker SMART APEX CCD system'
_diffrn_measurement_method '\w rotations with narrow frames'
_diffrn_radiation_monochromator graphite
_diffrn_radiation_source 'fine-focus sealed tube'
_diffrn_radiation_type MoK\a
_diffrn_radiation_wavelength 0.71073
_diffrn_reflns_av_R_equivalents 0.0283
_diffrn_reflns_av_sigmaI/netI 0.0491
_diffrn_reflns_limit_h_max 9
_diffrn_reflns_limit_h_min -9
_diffrn_reflns_limit_k_max 15
_diffrn_reflns_limit_k_min -15
_diffrn_reflns_limit_l_max 18
_diffrn_reflns_limit_l_min -18
_diffrn_reflns_number 14372
_diffrn_reflns_theta_full 27.50
_diffrn_reflns_theta_max 28.64
_diffrn_reflns_theta_min 1.51
_diffrn_standards_decay_% 'no decay'
_exptl_absorpt_coefficient_mu 5.643
_exptl_absorpt_correction_T_max 0.526
_exptl_absorpt_correction_T_min 0.396
_exptl_absorpt_correction_type multi-scan
_exptl_absorpt_process_details
;
 Absorption correction performed with SADABS program. This is based on the
 method of Blessing: Blessing, R. H., Acta Crystallogr., Sect. A 1995, 51, 33.
 SADABS: Area-Detector Absorption Correction. Bruker-AXS 
 within SAINT+ package, v. 6.1 (2000).
;
_exptl_crystal_colour red
_exptl_crystal_density_diffrn 1.662
_exptl_crystal_density_method 'not measured'
_exptl_crystal_description 'irregular block'
_exptl_crystal_F_000 578
_exptl_crystal_size_max 0.24
_exptl_crystal_size_mid 0.18
_exptl_crystal_size_min 0.16
_refine_diff_density_max 1.844
_refine_diff_density_min -0.706
_refine_diff_density_rms 0.132
_refine_ls_extinction_method none
_refine_ls_goodness_of_fit_ref 1.002
_refine_ls_hydrogen_treatment mixed
_refine_ls_matrix_type full
_refine_ls_number_parameters 257
_refine_ls_number_reflns 5449
_refine_ls_number_restraints 7
_refine_ls_restrained_S_all 1.009
_refine_ls_R_factor_all 0.0321
_refine_ls_R_factor_gt 0.0285
_refine_ls_shift/su_max 0.009
_refine_ls_shift/su_mean 0.001
_refine_ls_structure_factor_coef Fsqd
_refine_ls_weighting_details 'calc w=1/[\s^2^(Fo^2^)+(0.0288P)^2^+0.0000P] where P=(Fo^2^+2Fc^2^)/3'
_refine_ls_weighting_scheme calc
_refine_ls_wR_factor_gt 0.0627
_refine_ls_wR_factor_ref 0.0636
_reflns_number_gt 4917
_reflns_number_total 5449
_reflns_threshold_expression >2sigma(I)
_cod_duplicate_entry 4060293
_cod_depositor_comments
;
 Updated bibliographic information.

 Antanas Vaitkus,
 2019-10-02
;
_cod_original_sg_symbol_H-M P-1
_cod_database_code 1100877

loop_
_symmetry_equiv_pos_as_xyz
'x, y, z'
'-x, -y, -z'

loop_
_atom_site_label
_atom_site_type_symbol
_atom_site_fract_x
_atom_site_fract_y
_atom_site_fract_z
_atom_site_U_iso_or_equiv
_atom_site_adp_type
_atom_site_occupancy
_atom_site_symmetry_multiplicity
_atom_site_calc_flag
_atom_site_refinement_flags
_atom_site_disorder_assembly
_atom_site_disorder_group
Os Os 0.21702(2) 0.115328(15) 0.188806(12) 0.02046(6) Uani 1 1 d . A .
Cl Cl -0.05632(13) 0.21374(11) 0.19494(9) 0.0330(3) Uani 1 1 d . . .
P P 0.29625(14) 0.21829(10) 0.35097(8) 0.0217(2) Uani 1 1 d . . .
C1 C 0.1706(5) -0.0208(4) 0.2307(3) 0.0267(10) Uani 1 1 d . . .
C2 C 0.1558(6) -0.1289(4) 0.2511(3) 0.0270(10) Uani 1 1 d . A .
H2 H 0.258(5) -0.162(4) 0.275(3) 0.026(12) Uiso 1 1 d . . .
C3 C -0.0080(6) -0.2020(4) 0.2425(3) 0.0257(9) Uani 1 1 d . . .
C4 C -0.0036(6) -0.3209(4) 0.2531(4) 0.0365(11) Uani 1 1 d . A .
H4 H 0.1071 -0.3525 0.2685 0.044 Uiso 1 1 calc R . .
C5 C -0.1551(7) -0.3941(5) 0.2419(4) 0.0438(13) Uani 1 1 d . . .
H5 H -0.1478 -0.4755 0.2483 0.053 Uiso 1 1 calc R A .
C6 C -0.3145(7) -0.3497(4) 0.2218(4) 0.0386(12) Uani 1 1 d . A .
H6 H -0.4192 -0.3997 0.2146 0.046 Uiso 1 1 calc R . .
C7 C -0.3246(6) -0.2314(4) 0.2116(3) 0.0353(11) Uani 1 1 d . . .
H7 H -0.4364 -0.2004 0.1976 0.042 Uiso 1 1 calc R A .
C8 C -0.1731(6) -0.1583(4) 0.2218(3) 0.0288(10) Uani 1 1 d . A .
H8 H -0.1815 -0.0774 0.2146 0.035 Uiso 1 1 calc R . .
C9 C 0.3958(6) 0.3734(4) 0.3707(3) 0.0307(10) Uani 1 1 d . A .
H9 H 0.4042 0.4116 0.4433 0.037 Uiso 1 1 calc R . .
C10 C 0.5802(6) 0.3759(4) 0.3413(4) 0.0367(11) Uani 1 1 d . . .
H10A H 0.5771 0.3398 0.2702 0.055 Uiso 1 1 calc R A .
H10B H 0.6555 0.3293 0.3781 0.055 Uiso 1 1 calc R . .
H10C H 0.6278 0.4602 0.3564 0.055 Uiso 1 1 calc R . .
C11 C 0.2792(6) 0.4513(4) 0.3186(4) 0.0359(11) Uani 1 1 d . . .
H11A H 0.3328 0.5340 0.3331 0.054 Uiso 1 1 calc R A .
H11B H 0.1624 0.4537 0.3420 0.054 Uiso 1 1 calc R . .
H11C H 0.2673 0.4162 0.2470 0.054 Uiso 1 1 calc R . .
C12 C 0.4598(6) 0.1448(4) 0.4204(3) 0.0308(10) Uani 1 1 d . A .
C13 C 0.5265(7) 0.2130(5) 0.5243(3) 0.0395(12) Uani 1 1 d . . .
H13A H 0.6102 0.1640 0.5539 0.059 Uiso 1 1 calc R A .
H13B H 0.4271 0.2291 0.5637 0.059 Uiso 1 1 calc R . .
H13C H 0.5858 0.2902 0.5230 0.059 Uiso 1 1 calc R . .
C14 C 0.5561(9) 0.0586(6) 0.3720(5) 0.062(2) Uani 1 1 d . . .
H14A H 0.633(6) 0.025(4) 0.406(3) 0.033(13) Uiso 1 1 d . . .
H14B H 0.525(6) 0.019(4) 0.308(4) 0.040(14) Uiso 1 1 d . . .
C15A C 0.1031(12) 0.2385(7) 0.4241(6) 0.029(2) Uiso 0.74(2) 1 d PD A 1
C16A C 0.1074(13) 0.3494(7) 0.5059(7) 0.043(2) Uiso 0.74(2) 1 d PD A 1
C17A C 0.0602(12) 0.1193(6) 0.4564(7) 0.038(2) Uiso 0.74(2) 1 d PD A 1
C15B C 0.141(3) 0.2328(17) 0.4438(18) 0.029(6) Uiso 0.26(2) 1 d PD A 2
C16B C -0.001(2) 0.1307(14) 0.4257(14) 0.021(5) Uiso 0.26(2) 1 d PD A 2
C17B C 0.061(3) 0.3526(15) 0.4801(18) 0.030(6) Uiso 0.26(2) 1 d PD A 2
C18 C 0.3838(5) 0.0102(4) 0.0844(3) 0.0278(10) Uani 1 1 d . . .
H18 H 0.4209 -0.0667 0.0920 0.033 Uiso 1 1 calc R A .
C19 C 0.2329(6) 0.0301(4) 0.0247(3) 0.0316(11) Uani 1 1 d . A .
H19 H 0.1496 -0.0303 -0.0148 0.038 Uiso 1 1 calc R . .
C20 C 0.2289(6) 0.1560(5) 0.0347(3) 0.0352(11) Uani 1 1 d . . .
H20 H 0.1398 0.1955 0.0034 0.042 Uiso 1 1 calc R A .
C21 C 0.3757(6) 0.2148(4) 0.0978(3) 0.0337(11) Uani 1 1 d . A .
H21 H 0.4055 0.2996 0.1149 0.040 Uiso 1 1 calc R . .
C22 C 0.4716(5) 0.1247(4) 0.1315(3) 0.0305(10) Uani 1 1 d . A .
H22 H 0.5756 0.1381 0.1771 0.037 Uiso 1 1 calc R . .
C23 C 1.0000 0.5000 1.0000 0.076(3) Uiso 1 2 d SD . .
C24A C 0.8086(11) 0.4667(9) 0.9757(8) 0.046(3) Uiso 0.50 1 d PD . .
C25A C 0.7210(15) 0.3524(10) 0.9864(9) 0.049(3) Uiso 0.50 1 d PD . .
C24B C 0.8933(13) 0.3982(10) 1.0005(10) 0.065(3) Uiso 0.50 1 d PD . .
C25B C 0.7014(15) 0.4031(14) 0.9694(10) 0.063(4) Uiso 0.50 1 d PD . .

loop_
_atom_site_aniso_label
_atom_site_aniso_U_11
_atom_site_aniso_U_22
_atom_site_aniso_U_33
_atom_site_aniso_U_23
_atom_site_aniso_U_13
_atom_site_aniso_U_12
Os 0.01852(9) 0.02152(10) 0.02139(9) 0.00522(6) 0.00296(6) -0.00098(6)
Cl 0.0207(5) 0.0354(6) 0.0418(7) 0.0086(5) -0.0001(5) 0.0041(4)
P 0.0248(5) 0.0176(5) 0.0230(6) 0.0046(4) 0.0051(4) -0.0002(4)
C1 0.019(2) 0.033(3) 0.023(2) -0.0024(19) -0.0001(17) -0.0023(18)
C2 0.029(2) 0.023(2) 0.030(2) 0.0072(19) 0.0053(19) 0.0032(19)
C3 0.034(2) 0.021(2) 0.023(2) 0.0051(18) 0.0082(18) -0.0002(18)
C4 0.038(3) 0.032(3) 0.044(3) 0.016(2) 0.007(2) 0.005(2)
C5 0.051(3) 0.028(3) 0.056(3) 0.017(3) 0.009(3) -0.004(2)
C6 0.042(3) 0.031(3) 0.044(3) 0.009(2) 0.010(2) -0.009(2)
C7 0.032(2) 0.036(3) 0.038(3) 0.009(2) 0.004(2) -0.001(2)
C8 0.033(2) 0.024(2) 0.031(2) 0.009(2) 0.007(2) 0.0009(19)
C9 0.039(3) 0.020(2) 0.031(2) 0.0041(19) 0.002(2) -0.0065(19)
C10 0.039(3) 0.027(3) 0.043(3) 0.008(2) 0.006(2) -0.010(2)
C11 0.050(3) 0.020(2) 0.039(3) 0.010(2) 0.007(2) 0.000(2)
C12 0.036(3) 0.033(3) 0.025(2) 0.010(2) 0.0004(19) 0.005(2)
C13 0.047(3) 0.037(3) 0.031(3) 0.007(2) -0.008(2) -0.003(2)
C14 0.078(5) 0.050(4) 0.044(4) -0.004(3) -0.030(3) 0.032(3)
C18 0.029(2) 0.032(3) 0.022(2) 0.0027(19) 0.0098(18) 0.0035(19)
C19 0.026(2) 0.045(3) 0.020(2) 0.000(2) 0.0048(18) -0.004(2)
C20 0.038(3) 0.050(3) 0.024(2) 0.018(2) 0.010(2) 0.007(2)
C21 0.045(3) 0.031(3) 0.029(2) 0.010(2) 0.017(2) -0.006(2)
C22 0.020(2) 0.043(3) 0.027(2) 0.005(2) 0.0077(18) -0.0052(19)

loop_
_atom_type_symbol
_atom_type_description
_atom_type_scat_dispersion_real
_atom_type_scat_dispersion_imag
_atom_type_scat_source
C C 0.0033 0.0016 'International Tables Vol C Tables 4.2.6.8 and 6.1.1.4'
H H 0.0000 0.0000 'International Tables Vol C Tables 4.2.6.8 and 6.1.1.4'
P P 0.1023 0.0942 'International Tables Vol C Tables 4.2.6.8 and 6.1.1.4'
Cl Cl 0.1484 0.1585 'International Tables Vol C Tables 4.2.6.8 and 6.1.1.4'
Os Os -1.2165 7.6030 'International Tables Vol C Tables 4.2.6.8 and 6.1.1.4'

loop_
_geom_angle_atom_site_label_1
_geom_angle_atom_site_label_2
_geom_angle_atom_site_label_3
_geom_angle
_geom_angle_site_symmetry_1
_geom_angle_site_symmetry_3
_geom_angle_publ_flag
C1 Os C22 115.37(18) . . ?
C1 Os C18 88.99(18) . . ?
C22 Os C18 37.90(16) . . ?
C1 Os C19 99.76(18) . . ?
C22 Os C19 61.68(16) . . ?
C18 Os C19 36.50(15) . . ?
C1 Os C21 149.59(18) . . ?
C22 Os C21 36.59(16) . . ?
C18 Os C21 61.05(17) . . ?
C19 Os C21 59.89(17) . . ?
C1 Os P 89.05(13) . . ?
C22 Os P 99.47(12) . . ?
C18 Os P 128.15(12) . . ?
C19 Os P 161.13(11) . . ?
C21 Os P 104.90(12) . . ?
C1 Os C20 134.30(18) . . ?
C22 Os C20 60.23(17) . . ?
C18 Os C20 59.89(17) . . ?
C19 Os C20 35.42(16) . . ?
C21 Os C20 35.19(16) . . ?
P Os C20 136.11(13) . . ?
C1 Os Cl 103.35(13) . . ?
C22 Os Cl 140.45(13) . . ?
C18 Os Cl 141.89(12) . . ?
C19 Os Cl 105.41(12) . . ?
C21 Os Cl 103.90(13) . . ?
P Os Cl 88.51(4) . . ?
C20 Os Cl 87.33(12) . . ?
C15B P C12 93.6(8) . . ?
C15B P C9 104.1(6) . . ?
C12 P C9 102.8(2) . . ?
C15B P C15A 12.3(8) . . ?
C12 P C15A 105.3(3) . . ?
C9 P C15A 104.3(3) . . ?
C15B P Os 121.7(7) . . ?
C12 P Os 114.99(15) . . ?
C9 P Os 116.05(15) . . ?
C15A P Os 112.1(3) . . ?
C2 C1 Os 170.4(4) . . ?
C1 C2 C3 125.9(4) . . ?
C1 C2 H2 119(3) . . ?
C3 C2 H2 115(3) . . ?
C4 C3 C8 117.3(4) . . ?
C4 C3 C2 120.3(4) . . ?
C8 C3 C2 122.4(4) . . ?
C5 C4 C3 121.9(5) . . ?
C5 C4 H4 119.0 . . ?
C3 C4 H4 119.0 . . ?
C6 C5 C4 119.8(5) . . ?
C6 C5 H5 120.1 . . ?
C4 C5 H5 120.1 . . ?
C5 C6 C7 120.0(5) . . ?
C5 C6 H6 120.0 . . ?
C7 C6 H6 120.0 . . ?
C8 C7 C6 120.3(4) . . ?
C8 C7 H7 119.8 . . ?
C6 C7 H7 119.8 . . ?
C7 C8 C3 120.6(4) . . ?
C7 C8 H8 119.7 . . ?
C3 C8 H8 119.7 . . ?
C10 C9 C11 110.3(4) . . ?
C10 C9 P 113.3(3) . . ?
C11 C9 P 111.5(3) . . ?
C10 C9 H9 107.1 . . ?
C11 C9 H9 107.1 . . ?
P C9 H9 107.1 . . ?
C9 C10 H10A 109.5 . . ?
C9 C10 H10B 109.5 . . ?
H10A C10 H10B 109.5 . . ?
C9 C10 H10C 109.5 . . ?
H10A C10 H10C 109.5 . . ?
H10B C10 H10C 109.5 . . ?
C9 C11 H11A 109.5 . . ?
C9 C11 H11B 109.5 . . ?
H11A C11 H11B 109.5 . . ?
C9 C11 H11C 109.5 . . ?
H11A C11 H11C 109.5 . . ?
H11B C11 H11C 109.5 . . ?
C14 C12 C13 119.3(4) . . ?
C14 C12 P 120.0(4) . . ?
C13 C12 P 117.1(3) . . ?
C12 C13 H13A 109.5 . . ?
C12 C13 H13B 109.5 . . ?
H13A C13 H13B 109.5 . . ?
C12 C13 H13C 109.5 . . ?
H13A C13 H13C 109.5 . . ?
H13B C13 H13C 109.5 . . ?
C12 C14 H14A 119(3) . . ?
C12 C14 H14B 122(3) . . ?
H14A C14 H14B 116(4) . . ?
C16A C15A C17A 113.1(7) . . ?
C16A C15A P 117.1(6) . . ?
C17A C15A P 109.9(6) . . ?
C17B C15B C16B 109.2(15) . . ?
C17B C15B P 119.7(15) . . ?
C16B C15B P 115.8(14) . . ?
C19 C18 C22 108.5(4) . . ?
C19 C18 Os 75.4(2) . . ?
C22 C18 Os 70.8(2) . . ?
C19 C18 H18 125.8 . . ?
C22 C18 H18 125.8 . . ?
Os C18 H18 119.8 . . ?
C20 C19 C18 106.9(4) . . ?
C20 C19 Os 73.6(3) . . ?
C18 C19 Os 68.1(2) . . ?
C20 C19 H19 126.5 . . ?
C18 C19 H19 126.5 . . ?
Os C19 H19 123.4 . . ?
C21 C20 C19 109.8(4) . . ?
C21 C20 Os 71.6(2) . . ?
C19 C20 Os 71.0(2) . . ?
C21 C20 H20 125.1 . . ?
C19 C20 H20 125.1 . . ?
Os C20 H20 123.9 . . ?
C20 C21 C22 107.4(4) . . ?
C20 C21 Os 73.2(3) . . ?
C22 C21 Os 67.3(2) . . ?
C20 C21 H21 126.3 . . ?
C22 C21 H21 126.3 . . ?
Os C21 H21 124.7 . . ?
C21 C22 C18 107.4(4) . . ?
C21 C22 Os 76.1(2) . . ?
C18 C22 Os 71.3(2) . . ?
C21 C22 H22 126.3 . . ?
C18 C22 H22 126.3 . . ?
Os C22 H22 118.2 . . ?
C24B C23 C24B 180.000(2) 2_767 . ?
C24B C23 C24A 45.6(6) 2_767 2_767 ?
C24B C23 C24A 134.4(6) . 2_767 ?
C24B C23 C24A 134.4(6) 2_767 . ?
C24B C23 C24A 45.6(6) . . ?
C24A C23 C24A 180.000(2) 2_767 . ?
C25B C24A C24B 86.3(9) . . ?
C25B C24A C23 149.5(11) . . ?
C24B C24A C23 63.2(6) . . ?
C25B C24A C25A 24.6(8) . . ?
C24B C24A C25A 61.8(8) . . ?
C23 C24A C25A 125.0(8) . . ?
C25B C25A C24B 85.4(13) . . ?
C25B C25A C24A 39.9(12) . . ?
C24B C25A C24A 45.7(6) . . ?
C24A C24B C25A 72.5(8) . . ?
C24A C24B C23 71.2(7) . . ?
C25A C24B C23 143.6(10) . . ?
C24A C24B C25B 45.2(7) . . ?
C25A C24B C25B 27.4(6) . . ?
C23 C24B C25B 116.4(10) . . ?
C25A C25B C24A 115.5(17) . . ?
C25A C25B C24B 67.2(13) . . ?
C24A C25B C24B 48.5(8) . . ?

loop_
_geom_bond_atom_site_label_1
_geom_bond_atom_site_label_2
_geom_bond_distance
_geom_bond_site_symmetry_2
_geom_bond_publ_flag
Os C1 1.817(5) . ?
Os C22 2.188(4) . ?
Os C18 2.195(4) . ?
Os C19 2.289(4) . ?
Os C21 2.302(4) . ?
Os P 2.3028(11) . ?
Os C20 2.322(4) . ?
Os Cl 2.3906(10) . ?
P C15B 1.83(2) . ?
P C12 1.840(4) . ?
P C9 1.845(4) . ?
P C15A 1.869(8) . ?
C1 C2 1.328(6) . ?
C2 C3 1.460(6) . ?
C2 H2 0.94(4) . ?
C3 C4 1.392(6) . ?
C3 C8 1.394(6) . ?
C4 C5 1.379(6) . ?
C4 H4 0.9500 . ?
C5 C6 1.357(7) . ?
C5 H5 0.9500 . ?
C6 C7 1.386(6) . ?
C6 H6 0.9500 . ?
C7 C8 1.379(6) . ?
C7 H7 0.9500 . ?
C8 H8 0.9500 . ?
C9 C10 1.508(6) . ?
C9 C11 1.523(6) . ?
C9 H9 1.0000 . ?
C10 H10A 0.9800 . ?
C10 H10B 0.9800 . ?
C10 H10C 0.9800 . ?
C11 H11A 0.9800 . ?
C11 H11B 0.9800 . ?
C11 H11C 0.9800 . ?
C12 C14 1.334(7) . ?
C12 C13 1.505(6) . ?
C13 H13A 0.9800 . ?
C13 H13B 0.9800 . ?
C13 H13C 0.9800 . ?
C14 H14A 0.87(5) . ?
C14 H14B 0.90(5) . ?
C15A C16A 1.483(10) . ?
C15A C17A 1.562(11) . ?
C15B C17B 1.503(19) . ?
C15B C16B 1.521(19) . ?
C18 C19 1.407(6) . ?
C18 C22 1.423(6) . ?
C18 H18 0.9500 . ?
C19 C20 1.403(7) . ?
C19 H19 0.9500 . ?
C20 C21 1.398(6) . ?
C20 H20 0.9500 . ?
C21 C22 1.413(6) . ?
C21 H21 0.9500 . ?
C22 H22 0.9500 . ?
C23 C24B 1.398(9) 2_767 ?
C23 C24B 1.398(9) . ?
C23 C24A 1.483(8) 2_767 ?
C23 C24A 1.483(8) . ?
C24A C25B 1.059(14) . ?
C24A C24B 1.119(15) . ?
C24A C25A 1.490(9) . ?
C25A C25B 0.687(16) . ?
C25A C24B 1.378(14) . ?
C24B C25B 1.490(10) . ?
